data_4025280
loop_
_publ_author_name
'Evan R. Trivedi'
'Sangwan Lee'
'Hong Zong'
'Carl M. Blumenfeld'
'Anthony G. M. Barrett'
'Brian M. Hoffman'

_publ_section_title
;
 Synthesis of Heteroatom Substituted Naphthoporphyrazine Derivatives with
 Near-Infrared Absorption and Emission
;
_journal_name_full 'Journal of Organic Chemistry'
_journal_page_first 1799
_journal_page_last 1802
_journal_paper_doi 10.1021/jo9026947
_journal_volume 75
_journal_year 2010
_chemical_formula_sum 'C72 H90 N8 O12 S4'
_chemical_formula_weight 1387.76
_chemical_name_systematic
; 
 ? 
;
_space_group_IT_number 2
_symmetry_cell_setting triclinic
_symmetry_space_group_name_Hall '-P 1'
_symmetry_space_group_name_H-M 'P -1'
_atom_sites_solution_hydrogens geom
_atom_sites_solution_primary direct
_atom_sites_solution_secondary difmap
_audit_creation_method SHELXL-97
_cell_angle_alpha 110.305(3)
_cell_angle_beta 95.406(3)
_cell_angle_gamma 105.033(3)
_cell_formula_units_Z 2
_cell_length_a 15.334(3)
_cell_length_b 15.813(3)
_cell_length_c 16.340(3)
_cell_measurement_reflns_used 7924
_cell_measurement_temperature 153(2)
_cell_measurement_theta_max 28.19
_cell_measurement_theta_min 2.31
_cell_volume 3513.7(12)
_computing_cell_refinement 'Bruker SMART'
_computing_data_collection 'Bruker SMART'
_computing_data_reduction 'Bruker SAINT'
_computing_molecular_graphics 'Bruker SHELXTL'
_computing_publication_material 'Bruker SHELXTL'
_computing_structure_refinement 'SHELXL-97 (Sheldrick, 1997)'
_computing_structure_solution 'SHELXS-97 (Sheldrick, 1990)'
_diffrn_ambient_temperature 153(2)
_diffrn_measured_fraction_theta_full 0.884
_diffrn_measured_fraction_theta_max 0.884
_diffrn_measurement_device_type 'CCD area detector'
_diffrn_measurement_method 'phi and omega scans'
_diffrn_radiation_monochromator graphite
_diffrn_radiation_source 'fine-focus sealed tube'
_diffrn_radiation_type MoK\a
_diffrn_radiation_wavelength 0.71073
_diffrn_reflns_av_R_equivalents 0.1159
_diffrn_reflns_av_sigmaI/netI 0.1418
_diffrn_reflns_limit_h_max 20
_diffrn_reflns_limit_h_min -19
_diffrn_reflns_limit_k_max 20
_diffrn_reflns_limit_k_min -21
_diffrn_reflns_limit_l_max 20
_diffrn_reflns_limit_l_min -21
_diffrn_reflns_number 31365
_diffrn_reflns_theta_full 28.85
_diffrn_reflns_theta_max 28.85
_diffrn_reflns_theta_min 1.36
_exptl_absorpt_coefficient_mu 0.203
_exptl_absorpt_correction_T_max 0.9947
_exptl_absorpt_correction_T_min 0.9303
_exptl_absorpt_correction_type numerical
_exptl_absorpt_process_details 'face indexed'
_exptl_crystal_colour black
_exptl_crystal_density_diffrn 1.312
_exptl_crystal_density_meas ?
_exptl_crystal_density_method 'not measured'
_exptl_crystal_description plate
_exptl_crystal_F_000 1476
_exptl_crystal_size_max 0.88
_exptl_crystal_size_mid 0.16
_exptl_crystal_size_min 0.03
_refine_diff_density_max 0.916
_refine_diff_density_min -0.821
_refine_diff_density_rms 0.115
_refine_ls_extinction_method none
_refine_ls_goodness_of_fit_ref 0.960
_refine_ls_hydrogen_treatment mixed
_refine_ls_matrix_type full
_refine_ls_number_parameters 872
_refine_ls_number_reflns 16284
_refine_ls_number_restraints 4
_refine_ls_restrained_S_all 0.961
_refine_ls_R_factor_all 0.1585
_refine_ls_R_factor_gt 0.0866
_refine_ls_shift/su_max 0.001
_refine_ls_shift/su_mean 0.000
_refine_ls_structure_factor_coef Fsqd
_refine_ls_weighting_details 'calc w=1/[\s^2^(Fo^2^)+(0.1349P)^2^+0.0000P] where P=(Fo^2^+2Fc^2^)/3'
_refine_ls_weighting_scheme calc
_refine_ls_wR_factor_gt 0.2163
_refine_ls_wR_factor_ref 0.2577
_reflns_number_gt 8108
_reflns_number_total 16284
_reflns_threshold_expression >2sigma(I)
_cod_data_source_file jo9026947_si_002.cif
_cod_data_source_block s62vm
_cod_depositor_comments
;
The following automatic conversions were performed:

'_symmetry_cell_setting' value 'Triclinic' changed to 'triclinic'
according to the built-in table from CIF Core dictionary named
'cif_core.dic' version 2.4.1 from 2010-06-29.

Automatic conversion script
Id: cif_fix_values 1646 2011-03-28 12:23:43Z adriana 

The following automatic conversions were performed:

'_exptl_crystal_density_meas' value 'not measured' was changed to '?'
- the value is perceived as not measured.

Automatic conversion script
Id: cif_fix_values 3008 2015-01-20 13:52:24Z robertas 
;
_cod_original_cell_volume 3513.7(11)
_cod_database_code 4025280

loop_
_symmetry_equiv_pos_as_xyz
'x, y, z'
'-x, -y, -z'

loop_
_atom_site_label
_atom_site_type_symbol
_atom_site_fract_x
_atom_site_fract_y
_atom_site_fract_z
_atom_site_U_iso_or_equiv
_atom_site_adp_type
_atom_site_occupancy
_atom_site_symmetry_multiplicity
_atom_site_calc_flag
_atom_site_refinement_flags
_atom_site_disorder_assembly
_atom_site_disorder_group
S1 S 0.11724(6) 0.74890(7) 0.44814(6) 0.0300(2) Uani 1 1 d . . .
S2 S 0.84737(6) 0.92657(7) 0.44337(7) 0.0314(2) Uani 1 1 d . . .
S3 S 0.86588(7) 0.73915(7) 0.52233(7) 0.0347(3) Uani 1 1 d . . .
S4 S 0.13633(7) 0.56880(8) 0.53618(7) 0.0375(3) Uani 1 1 d . . .
O1 O 0.33757(18) 0.46314(18) 0.65740(17) 0.0318(6) Uani 1 1 d . . .
O2 O 0.71440(18) 0.55232(19) 0.65486(18) 0.0340(6) Uani 1 1 d . . .
O3 O 0.65137(17) 1.04749(19) 0.34200(18) 0.0342(6) Uani 1 1 d . . .
O4 O 0.27703(16) 0.96414(18) 0.34957(17) 0.0299(6) Uani 1 1 d . . .
O5 O 0.7729(4) 0.6200(3) 0.1368(2) 0.0866(14) Uani 1 1 d . . .
O6 O 0.6931(3) 0.7050(3) 0.1004(3) 0.0844(13) Uani 1 1 d . . .
O7 O 0.8826(4) 0.9791(3) 0.8604(3) 0.0905(14) Uani 1 1 d . . .
O8 O 1.0297(4) 1.0711(3) 0.9078(3) 0.1132(18) Uani 1 1 d . . .
O9 O 0.1048(4) 0.4693(3) 0.1447(3) 0.1131(19) Uani 1 1 d . . .
O10 O 0.1427(5) 0.5935(3) 0.1089(3) 0.135(2) Uani 1 1 d . . .
O11A O 0.1315(7) 0.8532(7) 0.8582(5) 0.0871(10) Uani 0.471(3) 1 d P . .
O12A O 0.2748(8) 0.8327(8) 0.8902(5) 0.0871(10) Uani 0.471(3) 1 d PD . .
O11B O 0.2838(7) 0.8083(7) 0.8598(5) 0.0871(10) Uani 0.529(3) 1 d P . .
O12B O 0.1806(6) 0.8687(6) 0.9178(4) 0.0871(10) Uani 0.529(3) 1 d PD . .
N1 N 0.3613(2) 0.7201(2) 0.49606(19) 0.0258(7) Uani 1 1 d . . .
N2 N 0.3471(2) 0.6008(2) 0.55907(19) 0.0259(7) Uani 1 1 d . . .
N3 N 0.50452(19) 0.6575(2) 0.54632(19) 0.0249(7) Uani 1 1 d . . .
N4 N 0.6656(2) 0.6750(2) 0.55498(19) 0.0251(7) Uani 1 1 d . . .
N5 N 0.6255(2) 0.7821(2) 0.49308(19) 0.0251(7) Uani 1 1 d . . .
N6 N 0.64026(19) 0.9015(2) 0.43025(19) 0.0235(6) Uani 1 1 d . . .
N7 N 0.48266(19) 0.8457(2) 0.44380(19) 0.0233(6) Uani 1 1 d . . .
N8 N 0.32081(19) 0.8266(2) 0.43307(18) 0.0242(7) Uani 1 1 d . . .
C1 C 0.3145(2) 0.6526(3) 0.5236(2) 0.0265(8) Uani 1 1 d . . .
C2 C 0.4357(2) 0.6056(2) 0.5724(2) 0.0239(8) Uani 1 1 d . . .
C3 C 0.4702(2) 0.5514(2) 0.6172(2) 0.0249(8) Uani 1 1 d . . .
C4 C 0.4290(3) 0.4880(3) 0.6524(2) 0.0278(8) Uani 1 1 d . . .
C5 C 0.4829(3) 0.4403(3) 0.6845(2) 0.0308(9) Uani 1 1 d . . .
C6 C 0.4434(3) 0.3715(3) 0.7184(3) 0.0400(10) Uani 1 1 d . . .
H6 H 0.3795 0.3559 0.7194 0.048 Uiso 1 1 calc R . .
C7 C 0.4955(3) 0.3276(3) 0.7493(3) 0.0446(11) Uani 1 1 d . . .
H7 H 0.4677 0.2814 0.7717 0.054 Uiso 1 1 calc R . .
C8 C 0.5904(3) 0.3495(3) 0.7488(3) 0.0457(11) Uani 1 1 d . . .
H8 H 0.6259 0.3177 0.7704 0.055 Uiso 1 1 calc R . .
C9 C 0.6318(3) 0.4162(3) 0.7173(3) 0.0394(10) Uani 1 1 d . . .
H9 H 0.6960 0.4310 0.7178 0.047 Uiso 1 1 calc R . .
C10 C 0.5795(3) 0.4636(3) 0.6840(2) 0.0300(8) Uani 1 1 d . . .
C11 C 0.6212(3) 0.5331(3) 0.6515(2) 0.0287(8) Uani 1 1 d . . .
C12 C 0.5658(2) 0.5739(3) 0.6159(2) 0.0263(8) Uani 1 1 d . . .
C13 C 0.5826(2) 0.6399(3) 0.5704(2) 0.0256(8) Uani 1 1 d . . .
C14 C 0.6833(2) 0.7377(3) 0.5185(2) 0.0242(8) Uani 1 1 d . . .
C15 C 0.7723(2) 0.7785(3) 0.5026(2) 0.0276(8) Uani 1 1 d . . .
C16 C 0.7658(2) 0.8462(3) 0.4701(2) 0.0260(8) Uani 1 1 d . . .
C17 C 0.6716(2) 0.8477(3) 0.4637(2) 0.0249(8) Uani 1 1 d . . .
C18 C 0.5518(2) 0.8995(3) 0.4199(2) 0.0243(8) Uani 1 1 d . . .
C19 C 0.5188(2) 0.9576(3) 0.3791(2) 0.0244(8) Uani 1 1 d . . .
C20 C 0.5607(2) 1.0235(3) 0.3467(2) 0.0262(8) Uani 1 1 d . . .
C21 C 0.5074(2) 1.0724(2) 0.3160(2) 0.0256(8) Uani 1 1 d . . .
C22 C 0.5464(3) 1.1401(3) 0.2814(3) 0.0333(9) Uani 1 1 d . . .
H22 H 0.6104 1.1555 0.2805 0.040 Uiso 1 1 calc R . .
C23 C 0.4946(3) 1.1839(3) 0.2493(3) 0.0387(10) Uani 1 1 d . . .
H23 H 0.5223 1.2288 0.2255 0.046 Uiso 1 1 calc R . .
C24 C 0.3992(3) 1.1627(3) 0.2511(3) 0.0354(9) Uani 1 1 d . . .
H24 H 0.3634 1.1938 0.2288 0.042 Uiso 1 1 calc R . .
C25 C 0.3590(3) 1.0985(3) 0.2843(2) 0.0313(9) Uani 1 1 d . . .
H25 H 0.2951 1.0850 0.2853 0.038 Uiso 1 1 calc R . .
C26 C 0.4114(2) 1.0503(2) 0.3181(2) 0.0260(8) Uani 1 1 d . . .
C27 C 0.3687(2) 0.9802(3) 0.3497(2) 0.0247(8) Uani 1 1 d . . .
C28 C 0.4226(2) 0.9357(2) 0.3809(2) 0.0230(7) Uani 1 1 d . . .
C29 C 0.4048(2) 0.8653(2) 0.4216(2) 0.0232(8) Uani 1 1 d . . .
C30 C 0.3029(2) 0.7610(3) 0.4668(2) 0.0258(8) Uani 1 1 d . . .
C31 C 0.2116(2) 0.7151(3) 0.4765(2) 0.0270(8) Uani 1 1 d . . .
C32 C 0.2190(2) 0.6493(3) 0.5106(2) 0.0296(9) Uani 1 1 d . . .
C33 C 0.7721(3) 0.6485(3) 0.7124(3) 0.0381(10) Uani 1 1 d . . .
H33 H 0.7587 0.6945 0.6876 0.046 Uiso 1 1 calc R . .
C34 C 0.7545(3) 0.6741(4) 0.8051(3) 0.0542(13) Uani 1 1 d . . .
H34A H 0.6893 0.6694 0.8037 0.081 Uiso 1 1 calc R . .
H34B H 0.7930 0.7393 0.8421 0.081 Uiso 1 1 calc R . .
H34C H 0.7696 0.6305 0.8302 0.081 Uiso 1 1 calc R . .
C35 C 0.8689(3) 0.6472(4) 0.7078(4) 0.0550(13) Uani 1 1 d . . .
H35A H 0.8844 0.6080 0.7385 0.082 Uiso 1 1 calc R . .
H35B H 0.9114 0.7121 0.7367 0.082 Uiso 1 1 calc R . .
H35C H 0.8740 0.6206 0.6453 0.082 Uiso 1 1 calc R . .
C36 C 0.3052(3) 0.5376(3) 0.7138(2) 0.0315(9) Uani 1 1 d . . .
H36 H 0.3086 0.5870 0.6880 0.038 Uiso 1 1 calc R . .
C37 C 0.3629(3) 0.5831(3) 0.8073(3) 0.0448(11) Uani 1 1 d . . .
H37A H 0.3557 0.5357 0.8342 0.067 Uiso 1 1 calc R . .
H37B H 0.3426 0.6355 0.8432 0.067 Uiso 1 1 calc R . .
H37C H 0.4279 0.6074 0.8052 0.067 Uiso 1 1 calc R . .
C38 C 0.2064(3) 0.4894(3) 0.7115(3) 0.0415(10) Uani 1 1 d . . .
H38A H 0.1723 0.4584 0.6496 0.062 Uiso 1 1 calc R . .
H38B H 0.1792 0.5366 0.7458 0.062 Uiso 1 1 calc R . .
H38C H 0.2033 0.4417 0.7375 0.062 Uiso 1 1 calc R . .
C39 C 0.2155(3) 0.8713(3) 0.2894(3) 0.0356(9) Uani 1 1 d . . .
H39 H 0.2270 0.8212 0.3090 0.043 Uiso 1 1 calc R . .
C40 C 0.1208(3) 0.8775(3) 0.2997(3) 0.0508(12) Uani 1 1 d . . .
H40A H 0.1167 0.8953 0.3626 0.076 Uiso 1 1 calc R . .
H40B H 0.0747 0.8157 0.2643 0.076 Uiso 1 1 calc R . .
H40C H 0.1091 0.9255 0.2789 0.076 Uiso 1 1 calc R . .
C41 C 0.2305(3) 0.8516(4) 0.1961(3) 0.0605(14) Uani 1 1 d . . .
H41A H 0.2186 0.9005 0.1769 0.091 Uiso 1 1 calc R . .
H41B H 0.1883 0.7892 0.1561 0.091 Uiso 1 1 calc R . .
H41C H 0.2943 0.8522 0.1943 0.091 Uiso 1 1 calc R . .
C42 C 0.6819(3) 0.9753(3) 0.2811(3) 0.0509(13) Uani 1 1 d . . .
H42 H 0.6817 0.9250 0.3050 0.061 Uiso 1 1 calc R . .
C43 C 0.7788(4) 1.0246(4) 0.2799(5) 0.079(2) Uani 1 1 d . . .
H43A H 0.7796 1.0760 0.2591 0.119 Uiso 1 1 calc R . .
H43B H 0.8039 0.9792 0.2396 0.119 Uiso 1 1 calc R . .
H43C H 0.8165 1.0512 0.3402 0.119 Uiso 1 1 calc R . .
C44 C 0.6200(5) 0.9311(4) 0.1906(4) 0.0804(19) Uani 1 1 d . . .
H44A H 0.5577 0.8991 0.1948 0.121 Uiso 1 1 calc R . .
H44B H 0.6439 0.8847 0.1498 0.121 Uiso 1 1 calc R . .
H44C H 0.6181 0.9805 0.1679 0.121 Uiso 1 1 calc R . .
C45 C 0.9478(3) 0.8478(3) 0.6036(3) 0.0401(10) Uani 1 1 d . . .
H45A H 1.0070 0.8364 0.6173 0.048 Uiso 1 1 calc R . .
H45B H 0.9595 0.8970 0.5779 0.048 Uiso 1 1 calc R . .
C46 C 0.9132(3) 0.8839(3) 0.6891(3) 0.0465(11) Uani 1 1 d . . .
H46A H 0.8646 0.9120 0.6791 0.056 Uiso 1 1 calc R . .
H46B H 0.8858 0.8301 0.7062 0.056 Uiso 1 1 calc R . .
C47 C 0.9902(3) 0.9569(4) 0.7630(3) 0.0543(13) Uani 1 1 d . . .
H47A H 1.0211 1.0072 0.7428 0.065 Uiso 1 1 calc R . .
H47B H 1.0361 0.9268 0.7755 0.065 Uiso 1 1 calc R . .
C48 C 0.9590(5) 1.0029(4) 0.8494(4) 0.0654(15) Uani 1 1 d . . .
C49 C 1.0111(7) 1.1216(6) 0.9945(5) 0.134(4) Uani 1 1 d . . .
H49A H 0.9545 1.0821 1.0042 0.161 Uiso 1 1 calc R . .
H49B H 1.0630 1.1341 1.0424 0.161 Uiso 1 1 calc R . .
C50 C 0.9998(6) 1.2061(6) 0.9974(5) 0.113(3) Uani 1 1 d . . .
H50A H 1.0062 1.2458 1.0610 0.135 Uiso 1 1 calc R . .
H50B H 0.9350 1.1912 0.9685 0.135 Uiso 1 1 calc R . .
C51 C 1.0558(6) 1.2657(5) 0.9601(6) 0.139(4) Uani 1 1 d . . .
H51A H 1.1172 1.2984 0.9988 0.209 Uiso 1 1 calc R . .
H51B H 1.0268 1.3128 0.9556 0.209 Uiso 1 1 calc R . .
H51C H 1.0615 1.2266 0.9007 0.209 Uiso 1 1 calc R . .
C52 C 0.9146(3) 0.8568(3) 0.3834(3) 0.0359(9) Uani 1 1 d . . .
H52A H 0.9592 0.8966 0.3610 0.043 Uiso 1 1 calc R . .
H52B H 0.9506 0.8402 0.4257 0.043 Uiso 1 1 calc R . .
C53 C 0.8594(3) 0.7658(3) 0.3052(3) 0.0397(10) Uani 1 1 d . . .
H53A H 0.8181 0.7235 0.3277 0.048 Uiso 1 1 calc R . .
H53B H 0.9024 0.7330 0.2774 0.048 Uiso 1 1 calc R . .
C54 C 0.8015(3) 0.7818(3) 0.2340(3) 0.0461(11) Uani 1 1 d . . .
H54A H 0.7540 0.8084 0.2599 0.055 Uiso 1 1 calc R . .
H54B H 0.8416 0.8289 0.2154 0.055 Uiso 1 1 calc R . .
C55 C 0.7549(4) 0.6918(4) 0.1534(3) 0.0555(13) Uani 1 1 d . . .
C56 C 0.6465(6) 0.6221(5) 0.0167(5) 0.125(3) Uani 1 1 d . . .
H56A H 0.6108 0.5681 0.0297 0.150 Uiso 1 1 calc R . .
H56B H 0.6923 0.6023 -0.0180 0.150 Uiso 1 1 calc R . .
C57 C 0.5833(7) 0.6529(11) -0.0347(5) 0.249(9) Uani 1 1 d . . .
H57A H 0.6156 0.7147 -0.0369 0.299 Uiso 1 1 calc R . .
H57B H 0.5581 0.6051 -0.0962 0.299 Uiso 1 1 calc R . .
C58 C 0.5093(7) 0.6606(7) 0.0175(5) 0.176(5) Uani 1 1 d . . .
H58A H 0.5057 0.6191 0.0506 0.264 Uiso 1 1 calc R . .
H58B H 0.4501 0.6414 -0.0232 0.264 Uiso 1 1 calc R . .
H58C H 0.5233 0.7265 0.0594 0.264 Uiso 1 1 calc R . .
C59 C 0.0779(4) 0.6436(3) 0.6047(3) 0.0603(15) Uani 1 1 d . . .
H59 H 0.0294 0.6029 0.6237 0.072 Uiso 1 1 calc R . .
C62 C 0.1952(5) 0.8095(4) 0.8433(4) 0.081(2) Uani 1 1 d D . .
C66 C 0.0315(3) 0.6356(3) 0.3822(3) 0.0374(10) Uani 1 1 d . . .
H66A H 0.0144 0.6015 0.4218 0.045 Uiso 1 1 calc R . .
H66B H -0.0244 0.6475 0.3595 0.045 Uiso 1 1 calc R . .
C67 C 0.0597(3) 0.5713(3) 0.3039(3) 0.0483(12) Uani 1 1 d . . .
H67A H 0.1144 0.5572 0.3260 0.058 Uiso 1 1 calc R . .
H67B H 0.0090 0.5106 0.2745 0.058 Uiso 1 1 calc R . .
C68 C 0.0819(4) 0.6138(4) 0.2370(3) 0.0661(15) Uani 1 1 d . . .
H68A H 0.1325 0.6746 0.2663 0.079 Uiso 1 1 calc R . .
H68B H 0.0271 0.6275 0.2144 0.079 Uiso 1 1 calc R . .
C69 C 0.1103(5) 0.5487(4) 0.1595(4) 0.0722(17) Uani 1 1 d . . .
C70 C 0.1708(9) 0.5384(6) 0.0320(6) 0.195(6) Uani 1 1 d . . .
H70A H 0.1160 0.4938 -0.0144 0.234 Uiso 1 1 calc R . .
H70B H 0.2071 0.5012 0.0483 0.234 Uiso 1 1 calc R . .
C71 C 0.2286(11) 0.6059(9) -0.0028(7) 0.199(7) Uani 1 1 d . . .
H71A H 0.2668 0.6667 0.0451 0.239 Uiso 1 1 calc R . .
H71B H 0.2675 0.5772 -0.0420 0.239 Uiso 1 1 calc R . .
C72 C 0.1532(10) 0.6141(11) -0.0494(7) 0.213(7) Uani 1 1 d . . .
H72A H 0.1130 0.5507 -0.0895 0.320 Uiso 1 1 calc R . .
H72B H 0.1743 0.6519 -0.0844 0.320 Uiso 1 1 calc R . .
H72C H 0.1190 0.6454 -0.0073 0.320 Uiso 1 1 calc R . .
C60A C 0.1136(11) 0.7314(10) 0.6736(8) 0.0871(10) Uani 0.471(3) 1 d P . .
C61A C 0.1721(11) 0.7267(12) 0.7497(10) 0.0871(10) Uani 0.471(3) 1 d P . .
C63A C 0.2881(11) 0.9096(10) 0.9770(7) 0.0871(10) Uani 0.471(3) 1 d PD . .
C64A C 0.4327(10) 0.9452(10) 0.9961(8) 0.0871(10) Uani 0.471(3) 1 d P . .
H64A H 0.4057 0.9367 0.9359 0.131 Uiso 0.471(3) 1 calc PR . .
H64B H 0.4766 0.9094 0.9927 0.131 Uiso 0.471(3) 1 calc PR . .
H64C H 0.4648 1.0127 1.0312 0.131 Uiso 0.471(3) 1 calc PR . .
C65A C 0.3756(11) 0.9182(10) 1.0295(8) 0.0871(10) Uani 0.471(3) 1 d P . .
C60B C 0.1726(10) 0.7071(10) 0.6952(8) 0.0871(10) Uani 0.529(3) 1 d P . .
C61B C 0.1333(10) 0.7463(10) 0.7709(8) 0.0871(10) Uani 0.529(3) 1 d P . .
C63B C 0.2460(8) 0.9224(9) 1.0039(6) 0.0871(10) Uani 0.529(3) 1 d PD . .
C64B C 0.3068(9) 1.0149(9) 1.0039(7) 0.0871(10) Uani 0.529(3) 1 d P . .
C65B C 0.2541(9) 1.0788(9) 0.9969(7) 0.0871(10) Uani 0.529(3) 1 d P . .
H65A H 0.1977 1.0423 0.9511 0.131 Uiso 0.529(3) 1 calc PR . .
H65B H 0.2917 1.1284 0.9806 0.131 Uiso 0.529(3) 1 calc PR . .
H65C H 0.2379 1.1080 1.0544 0.131 Uiso 0.529(3) 1 calc PR . .
H1 H 0.571(3) 0.766(3) 0.495(3) 0.038(12) Uiso 1 1 d . . .
H2 H 0.430(4) 0.734(4) 0.502(3) 0.073(16) Uiso 1 1 d . . .

loop_
_atom_site_aniso_label
_atom_site_aniso_U_11
_atom_site_aniso_U_22
_atom_site_aniso_U_33
_atom_site_aniso_U_23
_atom_site_aniso_U_13
_atom_site_aniso_U_12
S1 0.0217(5) 0.0391(6) 0.0269(5) 0.0115(4) 0.0019(4) 0.0086(4)
S2 0.0227(5) 0.0364(6) 0.0351(5) 0.0145(4) 0.0103(4) 0.0068(4)
S3 0.0252(5) 0.0437(6) 0.0388(6) 0.0169(5) 0.0063(4) 0.0155(4)
S4 0.0219(5) 0.0467(6) 0.0487(6) 0.0284(5) 0.0083(4) 0.0046(4)
O1 0.0311(14) 0.0318(15) 0.0259(14) 0.0098(12) 0.0040(11) 0.0016(12)
O2 0.0320(15) 0.0396(16) 0.0353(15) 0.0149(13) 0.0062(12) 0.0187(13)
O3 0.0245(14) 0.0406(16) 0.0432(17) 0.0211(14) 0.0131(12) 0.0102(12)
O4 0.0198(13) 0.0372(15) 0.0320(14) 0.0134(12) 0.0032(11) 0.0088(11)
O5 0.162(4) 0.054(2) 0.040(2) 0.0115(19) 0.009(2) 0.042(3)
O6 0.097(3) 0.068(3) 0.052(2) 0.001(2) -0.028(2) 0.014(2)
O7 0.107(4) 0.108(4) 0.046(2) 0.019(2) 0.020(2) 0.030(3)
O8 0.154(5) 0.079(3) 0.056(3) -0.014(2) -0.016(3) 0.022(3)
O9 0.224(6) 0.075(3) 0.063(3) 0.022(3) 0.049(3) 0.083(4)
O10 0.272(7) 0.070(3) 0.095(4) 0.036(3) 0.123(5) 0.073(4)
O11A 0.099(2) 0.097(2) 0.0404(18) 0.0087(17) 0.0028(16) 0.0184(19)
O12A 0.099(2) 0.097(2) 0.0404(18) 0.0087(17) 0.0028(16) 0.0184(19)
O11B 0.099(2) 0.097(2) 0.0404(18) 0.0087(17) 0.0028(16) 0.0184(19)
O12B 0.099(2) 0.097(2) 0.0404(18) 0.0087(17) 0.0028(16) 0.0184(19)
N1 0.0176(15) 0.0347(18) 0.0250(16) 0.0138(14) 0.0023(12) 0.0061(13)
N2 0.0233(16) 0.0309(17) 0.0209(15) 0.0115(13) 0.0003(12) 0.0040(13)
N3 0.0204(15) 0.0312(17) 0.0208(15) 0.0095(13) 0.0025(12) 0.0054(13)
N4 0.0218(15) 0.0322(17) 0.0226(15) 0.0113(13) 0.0062(12) 0.0090(13)
N5 0.0165(15) 0.0355(18) 0.0233(16) 0.0120(14) 0.0043(13) 0.0074(13)
N6 0.0180(15) 0.0282(16) 0.0221(15) 0.0085(13) 0.0009(12) 0.0066(12)
N7 0.0169(14) 0.0294(16) 0.0223(15) 0.0092(13) 0.0043(12) 0.0059(12)
N8 0.0204(15) 0.0314(17) 0.0190(15) 0.0099(13) 0.0028(12) 0.0055(13)
C1 0.0215(18) 0.034(2) 0.0209(18) 0.0107(16) 0.0014(14) 0.0044(16)
C2 0.0223(18) 0.0296(19) 0.0170(17) 0.0089(15) 0.0012(14) 0.0044(15)
C3 0.0265(19) 0.0265(19) 0.0193(17) 0.0065(15) 0.0031(14) 0.0083(15)
C4 0.0255(19) 0.032(2) 0.0195(18) 0.0058(16) 0.0015(15) 0.0044(16)
C5 0.039(2) 0.030(2) 0.0188(18) 0.0087(16) 0.0013(16) 0.0067(17)
C6 0.052(3) 0.034(2) 0.028(2) 0.0103(18) 0.0062(19) 0.007(2)
C7 0.064(3) 0.038(2) 0.033(2) 0.019(2) 0.006(2) 0.012(2)
C8 0.063(3) 0.046(3) 0.035(2) 0.020(2) 0.006(2) 0.024(2)
C9 0.049(3) 0.040(2) 0.033(2) 0.017(2) 0.0070(19) 0.017(2)
C10 0.036(2) 0.029(2) 0.0218(19) 0.0079(16) 0.0011(16) 0.0094(17)
C11 0.031(2) 0.034(2) 0.0194(18) 0.0076(16) 0.0032(15) 0.0128(17)
C12 0.0249(19) 0.030(2) 0.0206(18) 0.0076(15) 0.0038(15) 0.0064(15)
C13 0.0271(19) 0.030(2) 0.0172(17) 0.0070(15) -0.0001(14) 0.0086(16)
C14 0.0207(18) 0.031(2) 0.0205(18) 0.0080(15) 0.0039(14) 0.0104(15)
C15 0.0210(18) 0.037(2) 0.0256(19) 0.0115(17) 0.0060(15) 0.0111(16)
C16 0.0171(17) 0.034(2) 0.0220(18) 0.0070(16) 0.0039(14) 0.0059(15)
C17 0.0211(18) 0.029(2) 0.0182(17) 0.0048(15) 0.0025(14) 0.0039(15)
C18 0.0254(19) 0.0289(19) 0.0199(18) 0.0104(15) 0.0061(14) 0.0085(15)
C19 0.0210(18) 0.030(2) 0.0192(17) 0.0072(15) 0.0005(14) 0.0071(15)
C20 0.0199(18) 0.029(2) 0.0252(19) 0.0075(16) 0.0038(15) 0.0042(15)
C21 0.0261(19) 0.0261(19) 0.0217(18) 0.0070(15) 0.0042(15) 0.0065(15)
C22 0.032(2) 0.033(2) 0.032(2) 0.0124(18) 0.0044(17) 0.0060(17)
C23 0.051(3) 0.034(2) 0.033(2) 0.0167(19) 0.0097(19) 0.011(2)
C24 0.039(2) 0.037(2) 0.034(2) 0.0168(19) 0.0017(18) 0.0171(19)
C25 0.032(2) 0.031(2) 0.031(2) 0.0111(17) 0.0030(16) 0.0118(17)
C26 0.0276(19) 0.0271(19) 0.0203(18) 0.0057(15) 0.0023(15) 0.0092(16)
C27 0.0190(17) 0.0290(19) 0.0208(18) 0.0058(15) 0.0015(14) 0.0053(15)
C28 0.0219(18) 0.0248(18) 0.0187(17) 0.0066(14) 0.0018(14) 0.0047(14)
C29 0.0214(18) 0.0252(19) 0.0183(17) 0.0054(14) 0.0007(14) 0.0049(15)
C30 0.0209(18) 0.035(2) 0.0171(17) 0.0071(15) 0.0028(14) 0.0058(15)
C31 0.0196(18) 0.034(2) 0.0238(18) 0.0108(16) 0.0000(14) 0.0048(15)
C32 0.0184(18) 0.040(2) 0.0254(19) 0.0147(17) -0.0008(15) -0.0008(16)
C33 0.031(2) 0.041(2) 0.042(2) 0.017(2) -0.0008(18) 0.0121(18)
C34 0.045(3) 0.064(3) 0.040(3) 0.009(2) -0.006(2) 0.015(2)
C35 0.033(2) 0.072(3) 0.074(4) 0.044(3) 0.006(2) 0.019(2)
C36 0.033(2) 0.035(2) 0.027(2) 0.0151(17) 0.0065(16) 0.0080(17)
C37 0.039(2) 0.055(3) 0.028(2) 0.007(2) 0.0062(18) 0.009(2)
C38 0.029(2) 0.055(3) 0.043(3) 0.024(2) 0.0091(19) 0.008(2)
C39 0.0218(19) 0.042(2) 0.039(2) 0.0182(19) -0.0045(16) 0.0029(17)
C40 0.023(2) 0.061(3) 0.074(3) 0.038(3) 0.000(2) 0.008(2)
C41 0.046(3) 0.068(3) 0.039(3) 0.005(2) -0.007(2) 0.000(2)
C42 0.058(3) 0.057(3) 0.070(3) 0.043(3) 0.044(3) 0.035(3)
C43 0.059(3) 0.101(5) 0.133(6) 0.084(5) 0.067(4) 0.046(3)
C44 0.116(5) 0.084(4) 0.057(4) 0.022(3) 0.046(4) 0.055(4)
C45 0.027(2) 0.054(3) 0.038(2) 0.014(2) 0.0032(18) 0.0160(19)
C46 0.043(3) 0.056(3) 0.036(2) 0.013(2) 0.006(2) 0.014(2)
C47 0.053(3) 0.056(3) 0.047(3) 0.012(2) -0.003(2) 0.021(2)
C48 0.087(4) 0.064(4) 0.044(3) 0.019(3) -0.002(3) 0.030(3)
C49 0.255(12) 0.088(6) 0.048(4) 0.008(4) 0.004(5) 0.072(7)
C50 0.143(8) 0.101(6) 0.074(5) 0.016(4) 0.033(5) 0.026(6)
C51 0.132(7) 0.091(6) 0.131(8) 0.000(5) 0.051(6) -0.019(5)
C52 0.027(2) 0.049(3) 0.037(2) 0.019(2) 0.0100(17) 0.0147(19)
C53 0.043(2) 0.052(3) 0.035(2) 0.020(2) 0.0152(19) 0.025(2)
C54 0.053(3) 0.043(3) 0.037(2) 0.010(2) 0.004(2) 0.016(2)
C55 0.075(4) 0.051(3) 0.032(3) 0.013(2) 0.008(2) 0.013(3)
C56 0.153(8) 0.086(5) 0.072(5) -0.014(4) -0.042(5) 0.017(5)
C57 0.110(8) 0.45(2) 0.038(5) -0.046(8) -0.027(5) 0.047(10)
C58 0.146(9) 0.201(11) 0.064(5) -0.006(6) -0.023(6) -0.040(8)
C59 0.073(4) 0.051(3) 0.045(3) 0.011(2) 0.040(3) 0.000(3)
C62 0.115(6) 0.059(4) 0.074(4) 0.023(3) 0.059(4) 0.024(4)
C66 0.023(2) 0.042(2) 0.038(2) 0.0130(19) -0.0070(17) 0.0043(17)
C67 0.046(3) 0.050(3) 0.038(3) 0.010(2) -0.009(2) 0.012(2)
C68 0.099(4) 0.053(3) 0.043(3) 0.010(3) 0.015(3) 0.029(3)
C69 0.111(5) 0.052(3) 0.045(3) 0.006(3) 0.011(3) 0.031(3)
C70 0.398(18) 0.124(7) 0.152(9) 0.071(7) 0.217(12) 0.143(10)
C71 0.35(2) 0.227(13) 0.119(9) 0.076(10) 0.154(12) 0.200(15)
C72 0.303(18) 0.343(18) 0.088(8) 0.092(10) 0.120(10) 0.215(16)
C60A 0.099(2) 0.097(2) 0.0404(18) 0.0087(17) 0.0028(16) 0.0184(19)
C61A 0.099(2) 0.097(2) 0.0404(18) 0.0087(17) 0.0028(16) 0.0184(19)
C63A 0.099(2) 0.097(2) 0.0404(18) 0.0087(17) 0.0028(16) 0.0184(19)
C64A 0.099(2) 0.097(2) 0.0404(18) 0.0087(17) 0.0028(16) 0.0184(19)
C65A 0.099(2) 0.097(2) 0.0404(18) 0.0087(17) 0.0028(16) 0.0184(19)
C60B 0.099(2) 0.097(2) 0.0404(18) 0.0087(17) 0.0028(16) 0.0184(19)
C61B 0.099(2) 0.097(2) 0.0404(18) 0.0087(17) 0.0028(16) 0.0184(19)
C63B 0.099(2) 0.097(2) 0.0404(18) 0.0087(17) 0.0028(16) 0.0184(19)
C64B 0.099(2) 0.097(2) 0.0404(18) 0.0087(17) 0.0028(16) 0.0184(19)
C65B 0.099(2) 0.097(2) 0.0404(18) 0.0087(17) 0.0028(16) 0.0184(19)

loop_
_atom_type_symbol
_atom_type_description
_atom_type_scat_dispersion_real
_atom_type_scat_dispersion_imag
_atom_type_scat_source
C C 0.0033 0.0016 'International Tables Vol C Tables 4.2.6.8 and 6.1.1.4'
H H 0.0000 0.0000 'International Tables Vol C Tables 4.2.6.8 and 6.1.1.4'
N N 0.0061 0.0033 'International Tables Vol C Tables 4.2.6.8 and 6.1.1.4'
O O 0.0106 0.0060 'International Tables Vol C Tables 4.2.6.8 and 6.1.1.4'
S S 0.1246 0.1234 'International Tables Vol C Tables 4.2.6.8 and 6.1.1.4'

loop_
_geom_angle_atom_site_label_1
_geom_angle_atom_site_label_2
_geom_angle_atom_site_label_3
_geom_angle
_geom_angle_site_symmetry_1
_geom_angle_site_symmetry_3
_geom_angle_publ_flag
C31 S1 C66 102.13(18) . . ?
C16 S2 C52 103.91(18) . . ?
C15 S3 C45 100.93(18) . . ?
C32 S4 C59 102.5(2) . . ?
C4 O1 C36 116.9(3) . . ?
C11 O2 C33 116.2(3) . . ?
C20 O3 C42 117.1(3) . . ?
C27 O4 C39 116.5(3) . . ?
C55 O6 C56 115.0(5) . . ?
C48 O8 C49 116.0(7) . . ?
C69 O10 C70 115.8(5) . . ?
O12B O11A C62 66.1(7) . . ?
O12B O11A C61B 109.8(10) . . ?
C62 O11A C61B 47.5(6) . . ?
O11B O12A C62 87.5(16) . . ?
O11B O12A C63A 159(2) . . ?
C62 O12A C63A 111.9(10) . . ?
O11B O12A O12B 137.5(19) . . ?
C62 O12A O12B 50.0(5) . . ?
C63A O12A O12B 62.3(8) . . ?
O12A O11B C62 68.0(16) . . ?
O11A O12B C62 65.8(6) . . ?
O11A O12B C63B 160.4(11) . . ?
C62 O12B C63B 127.2(9) . . ?
O11A O12B C63A 151.5(10) . . ?
C62 O12B C63A 97.6(7) . . ?
C63B O12B C63A 30.3(6) . . ?
O11A O12B O12A 110.6(7) . . ?
C62 O12B O12A 46.8(4) . . ?
C63B O12B O12A 80.5(7) . . ?
C63A O12B O12A 51.2(5) . . ?
C1 N1 C30 110.8(3) . . ?
C1 N2 C2 124.0(3) . . ?
C13 N3 C2 107.2(3) . . ?
C14 N4 C13 123.4(3) . . ?
C17 N5 C14 110.8(3) . . ?
C17 N6 C18 123.6(3) . . ?
C18 N7 C29 107.1(3) . . ?
C30 N8 C29 123.0(3) . . ?
N2 C1 N1 128.6(3) . . ?
N2 C1 C32 124.4(3) . . ?
N1 C1 C32 106.9(3) . . ?
N2 C2 N3 126.4(3) . . ?
N2 C2 C3 122.3(3) . . ?
N3 C2 C3 111.3(3) . . ?
C4 C3 C12 121.5(3) . . ?
C4 C3 C2 133.5(3) . . ?
C12 C3 C2 104.9(3) . . ?
C3 C4 O1 125.3(3) . . ?
C3 C4 C5 118.9(3) . . ?
O1 C4 C5 115.8(3) . . ?
C6 C5 C4 121.4(4) . . ?
C6 C5 C10 119.0(4) . . ?
C4 C5 C10 119.6(3) . . ?
C7 C6 C5 120.8(4) . . ?
C6 C7 C8 120.9(4) . . ?
C9 C8 C7 120.4(4) . . ?
C8 C9 C10 120.5(4) . . ?
C11 C10 C9 121.3(4) . . ?
C11 C10 C5 120.2(3) . . ?
C9 C10 C5 118.5(4) . . ?
O2 C11 C12 124.9(3) . . ?
O2 C11 C10 116.4(3) . . ?
C12 C11 C10 118.7(3) . . ?
C11 C12 C3 121.0(3) . . ?
C11 C12 C13 133.7(3) . . ?
C3 C12 C13 105.3(3) . . ?
N4 C13 N3 126.3(3) . . ?
N4 C13 C12 122.3(3) . . ?
N3 C13 C12 111.3(3) . . ?
N4 C14 N5 128.7(3) . . ?
N4 C14 C15 124.8(3) . . ?
N5 C14 C15 106.4(3) . . ?
C16 C15 C14 108.0(3) . . ?
C16 C15 S3 130.4(3) . . ?
C14 C15 S3 121.5(3) . . ?
C15 C16 C17 107.6(3) . . ?
C15 C16 S2 132.3(3) . . ?
C17 C16 S2 120.0(3) . . ?
N6 C17 N5 129.3(3) . . ?
N6 C17 C16 123.4(3) . . ?
N5 C17 C16 107.1(3) . . ?
N6 C18 N7 126.4(3) . . ?
N6 C18 C19 122.0(3) . . ?
N7 C18 C19 111.6(3) . . ?
C20 C19 C28 121.2(3) . . ?
C20 C19 C18 134.0(3) . . ?
C28 C19 C18 104.8(3) . . ?
O3 C20 C19 124.7(3) . . ?
O3 C20 C21 116.2(3) . . ?
C19 C20 C21 119.1(3) . . ?
C22 C21 C20 121.6(3) . . ?
C22 C21 C26 118.9(3) . . ?
C20 C21 C26 119.4(3) . . ?
C23 C22 C21 121.4(4) . . ?
C22 C23 C24 120.2(4) . . ?
C25 C24 C23 120.4(4) . . ?
C24 C25 C26 120.9(4) . . ?
C27 C26 C21 120.7(3) . . ?
C27 C26 C25 121.1(3) . . ?
C21 C26 C25 118.2(3) . . ?
O4 C27 C28 124.8(3) . . ?
O4 C27 C26 116.6(3) . . ?
C28 C27 C26 118.5(3) . . ?
C27 C28 C19 121.1(3) . . ?
C27 C28 C29 133.9(3) . . ?
C19 C28 C29 105.0(3) . . ?
N8 C29 N7 126.3(3) . . ?
N8 C29 C28 122.2(3) . . ?
N7 C29 C28 111.5(3) . . ?
N8 C30 N1 129.4(3) . . ?
N8 C30 C31 124.0(3) . . ?
N1 C30 C31 106.6(3) . . ?
C32 C31 C30 107.6(3) . . ?
C32 C31 S1 131.5(3) . . ?
C30 C31 S1 120.9(3) . . ?
C31 C32 C1 108.1(3) . . ?
C31 C32 S4 131.4(3) . . ?
C1 C32 S4 120.5(3) . . ?
O2 C33 C34 110.9(4) . . ?
O2 C33 C35 104.6(3) . . ?
C34 C33 C35 112.9(4) . . ?
O1 C36 C38 105.2(3) . . ?
O1 C36 C37 110.7(3) . . ?
C38 C36 C37 112.1(3) . . ?
O4 C39 C41 110.2(3) . . ?
O4 C39 C40 104.1(3) . . ?
C41 C39 C40 113.2(4) . . ?
O3 C42 C43 105.3(4) . . ?
O3 C42 C44 111.0(4) . . ?
C43 C42 C44 112.7(5) . . ?
C46 C45 S3 111.9(3) . . ?
C47 C46 C45 110.9(4) . . ?
C46 C47 C48 113.9(4) . . ?
O7 C48 O8 126.5(6) . . ?
O7 C48 C47 124.1(5) . . ?
O8 C48 C47 109.5(6) . . ?
C50 C49 O8 109.5(6) . . ?
C49 C50 C51 123.0(8) . . ?
C53 C52 S2 115.3(3) . . ?
C52 C53 C54 113.6(3) . . ?
C55 C54 C53 112.4(4) . . ?
O5 C55 O6 124.0(5) . . ?
O5 C55 C54 125.4(5) . . ?
O6 C55 C54 110.5(4) . . ?
O6 C56 C57 106.6(7) . . ?
C58 C57 C56 102.9(10) . . ?
C60A C59 C60B 40.3(7) . . ?
C60A C59 S4 130.0(8) . . ?
C60B C59 S4 95.5(5) . . ?
O12A C62 O11A 128.6(8) . . ?
O12A C62 O12B 83.2(7) . . ?
O11A C62 O12B 48.1(5) . . ?
O12A C62 C61B 146.2(9) . . ?
O11A C62 C61B 85.2(9) . . ?
O12B C62 C61B 128.2(9) . . ?
O12A C62 O11B 24.5(5) . . ?
O11A C62 O11B 151.3(8) . . ?
O12B C62 O11B 107.7(8) . . ?
C61B C62 O11B 122.6(8) . . ?
O12A C62 C61A 116.7(9) . . ?
O11A C62 C61A 114.2(9) . . ?
O12B C62 C61A 158.4(9) . . ?
C61B C62 C61A 30.5(8) . . ?
O11B C62 C61A 92.5(7) . . ?
C67 C66 S1 115.9(3) . . ?
C68 C67 C66 112.8(4) . . ?
C67 C68 C69 112.1(4) . . ?
O9 C69 O10 123.4(6) . . ?
O9 C69 C68 126.1(6) . . ?
O10 C69 C68 110.5(5) . . ?
O10 C70 C71 108.1(7) . . ?
C72 C71 C70 94.0(14) . . ?
C60B C60A C59 88.3(12) . . ?
C60B C60A C61A 33.6(9) . . ?
C59 C60A C61A 111.2(13) . . ?
C60B C60A C61B 64.0(10) . . ?
C59 C60A C61B 124.1(13) . . ?
C61A C60A C61B 30.6(7) . . ?
C61B C61A C60B 125(3) . . ?
C61B C61A C60A 75.8(18) . . ?
C60B C61A C60A 49.2(15) . . ?
C61B C61A C62 58.4(15) . . ?
C60B C61A C62 151(2) . . ?
C60A C61A C62 118.8(13) . . ?
C63B C63A O12A 125.8(17) . . ?
C63B C63A C65A 118.7(15) . . ?
O12A C63A C65A 106.2(11) . . ?
C63B C63A C64B 74.5(15) . . ?
O12A C63A C64B 131.9(13) . . ?
C65A C63A C64B 95.1(11) . . ?
C63B C63A O12B 61.8(12) . . ?
O12A C63A O12B 66.5(7) . . ?
C65A C63A O12B 163.5(13) . . ?
C64B C63A O12B 100.6(11) . . ?
C64A C65A C63A 106.7(15) . . ?
C64A C65A C63B 123.5(14) . . ?
C63A C65A C63B 21.5(6) . . ?
C61A C60B C60A 97(2) . . ?
C61A C60B C61B 27.0(15) . . ?
C60A C60B C61B 70.6(11) . . ?
C61A C60B C59 128.2(19) . . ?
C60A C60B C59 51.4(9) . . ?
C61B C60B C59 105.2(10) . . ?
C61A C61B C62 91.1(19) . . ?
C61A C61B C60B 28.5(14) . . ?
C62 C61B C60B 114.2(12) . . ?
C61A C61B C60A 73.6(16) . . ?
C62 C61B C60A 135.7(13) . . ?
C60B C61B C60A 45.4(7) . . ?
C61A C61B O11A 136(2) . . ?
C62 C61B O11A 47.3(6) . . ?
C60B C61B O11A 145.8(12) . . ?
C60A C61B O11A 121.9(12) . . ?
C63A C63B O12B 87.8(13) . . ?
C63A C63B C64B 73.1(15) . . ?
O12B C63B C64B 109.8(10) . . ?
C63A C63B C65A 39.8(12) . . ?
O12B C63B C65A 125.2(9) . . ?
C64B C63B C65A 75.4(9) . . ?
C65B C64B C63A 137.0(12) . . ?
C65B C64B C63B 112.4(11) . . ?
C63A C64B C63B 32.4(7) . . ?

loop_
_geom_bond_atom_site_label_1
_geom_bond_atom_site_label_2
_geom_bond_distance
_geom_bond_site_symmetry_2
_geom_bond_publ_flag
S1 C31 1.744(4) . ?
S1 C66 1.808(4) . ?
S2 C16 1.742(4) . ?
S2 C52 1.809(4) . ?
S3 C15 1.751(4) . ?
S3 C45 1.810(4) . ?
S4 C32 1.742(4) . ?
S4 C59 1.809(5) . ?
O1 C4 1.373(4) . ?
O1 C36 1.456(5) . ?
O2 C11 1.374(4) . ?
O2 C33 1.461(5) . ?
O3 C20 1.360(4) . ?
O3 C42 1.446(5) . ?
O4 C27 1.362(4) . ?
O4 C39 1.455(4) . ?
O5 C55 1.183(6) . ?
O6 C55 1.328(6) . ?
O6 C56 1.478(7) . ?
O7 C48 1.185(7) . ?
O8 C48 1.317(7) . ?
O8 C49 1.462(8) . ?
O9 C69 1.171(6) . ?
O10 C69 1.317(7) . ?
O10 C70 1.435(7) . ?
O11A O12B 1.085(10) . ?
O11A C62 1.330(11) . ?
O11A C61B 1.803(16) . ?
O12A O11B 0.566(12) . ?
O12A C62 1.268(8) . ?
O12A C63A 1.468(9) . ?
O12A O12B 1.728(13) . ?
O11B C62 1.366(13) . ?
O12B C62 1.333(7) . ?
O12B C63B 1.472(8) . ?
O12B C63A 1.669(17) . ?
N1 C1 1.362(5) . ?
N1 C30 1.371(5) . ?
N2 C1 1.320(5) . ?
N2 C2 1.334(4) . ?
N3 C13 1.352(4) . ?
N3 C2 1.359(4) . ?
N4 C14 1.308(4) . ?
N4 C13 1.334(4) . ?
N5 C17 1.356(5) . ?
N5 C14 1.381(4) . ?
N6 C17 1.317(4) . ?
N6 C18 1.341(4) . ?
N7 C18 1.357(4) . ?
N7 C29 1.357(4) . ?
N8 C30 1.316(4) . ?
N8 C29 1.336(4) . ?
C1 C32 1.444(5) . ?
C2 C3 1.467(5) . ?
C3 C4 1.369(5) . ?
C3 C12 1.419(5) . ?
C4 C5 1.431(5) . ?
C5 C6 1.412(5) . ?
C5 C10 1.431(5) . ?
C6 C7 1.354(6) . ?
C7 C8 1.407(6) . ?
C8 C9 1.368(6) . ?
C9 C10 1.419(5) . ?
C10 C11 1.416(5) . ?
C11 C12 1.388(5) . ?
C12 C13 1.464(5) . ?
C14 C15 1.441(5) . ?
C15 C16 1.370(5) . ?
C16 C17 1.446(5) . ?
C18 C19 1.466(5) . ?
C19 C20 1.370(5) . ?
C19 C28 1.431(5) . ?
C20 C21 1.427(5) . ?
C21 C22 1.406(5) . ?
C21 C26 1.429(5) . ?
C22 C23 1.359(6) . ?
C23 C24 1.418(6) . ?
C24 C25 1.351(5) . ?
C25 C26 1.433(5) . ?
C26 C27 1.418(5) . ?
C27 C28 1.381(5) . ?
C28 C29 1.466(5) . ?
C30 C31 1.452(5) . ?
C31 C32 1.362(5) . ?
C33 C34 1.496(6) . ?
C33 C35 1.498(6) . ?
C36 C38 1.499(5) . ?
C36 C37 1.513(5) . ?
C39 C41 1.499(6) . ?
C39 C40 1.502(5) . ?
C42 C43 1.494(7) . ?
C42 C44 1.500(8) . ?
C45 C46 1.517(6) . ?
C46 C47 1.497(6) . ?
C47 C48 1.532(8) . ?
C49 C50 1.376(10) . ?
C50 C51 1.440(10) . ?
C52 C53 1.519(6) . ?
C53 C54 1.527(6) . ?
C54 C55 1.505(6) . ?
C56 C57 1.501(14) . ?
C57 C58 1.487(12) . ?
C59 C60A 1.378(13) . ?
C59 C60B 1.764(14) . ?
C62 C61B 1.333(14) . ?
C62 C61A 1.565(16) . ?
C66 C67 1.513(6) . ?
C67 C68 1.490(7) . ?
C68 C69 1.512(7) . ?
C70 C71 1.507(14) . ?
C71 C72 1.383(15) . ?
C60A C60B 1.142(17) . ?
C60A C61A 1.50(2) . ?
C60A C61B 1.512(17) . ?
C61A C61B 0.794(18) . ?
C61A C60B 0.835(15) . ?
C63A C63B 0.843(16) . ?
C63A C65A 1.47(2) . ?
C63A C64B 1.505(18) . ?
C64A C65A 1.141(17) . ?
C65A C63B 2.016(19) . ?
C60B C61B 1.442(17) . ?
C63B C64B 1.516(18) . ?
C64B C65B 1.474(16) . ?

loop_
_geom_torsion_atom_site_label_1
_geom_torsion_atom_site_label_2
_geom_torsion_atom_site_label_3
_geom_torsion_atom_site_label_4
_geom_torsion
_geom_torsion_site_symmetry_1
_geom_torsion_site_symmetry_2
_geom_torsion_site_symmetry_3
_geom_torsion_site_symmetry_4
_geom_torsion_publ_flag
C63A O12A O11B C62 -159(7) . . . . ?
O12B O12A O11B C62 0(2) . . . . ?
C61B O11A O12B C62 19.0(8) . . . . ?
C62 O11A O12B C63B 136(3) . . . . ?
C61B O11A O12B C63B 155(3) . . . . ?
C62 O11A O12B C63A 59(2) . . . . ?
C61B O11A O12B C63A 78(2) . . . . ?
C62 O11A O12B O12A 14.0(8) . . . . ?
C61B O11A O12B O12A 33.0(12) . . . . ?
O11B O12A O12B O11A -17(4) . . . . ?
C62 O12A O12B O11A -17.7(10) . . . . ?
C63A O12A O12B O11A 154.5(12) . . . . ?
O11B O12A O12B C62 0(3) . . . . ?
C63A O12A O12B C62 172.2(12) . . . . ?
O11B O12A O12B C63B 180(4) . . . . ?
C62 O12A O12B C63B 179.2(10) . . . . ?
C63A O12A O12B C63B -8.7(11) . . . . ?
O11B O12A O12B C63A -172(4) . . . . ?
C62 O12A O12B C63A -172.2(12) . . . . ?
C2 N2 C1 N1 -1.5(6) . . . . ?
C2 N2 C1 C32 -178.7(3) . . . . ?
C30 N1 C1 N2 -177.1(4) . . . . ?
C30 N1 C1 C32 0.4(4) . . . . ?
C1 N2 C2 N3 -5.4(6) . . . . ?
C1 N2 C2 C3 176.0(3) . . . . ?
C13 N3 C2 N2 -178.0(3) . . . . ?
C13 N3 C2 C3 0.7(4) . . . . ?
N2 C2 C3 C4 1.1(6) . . . . ?
N3 C2 C3 C4 -177.7(4) . . . . ?
N2 C2 C3 C12 178.5(3) . . . . ?
N3 C2 C3 C12 -0.4(4) . . . . ?
C12 C3 C4 O1 179.1(3) . . . . ?
C2 C3 C4 O1 -3.9(6) . . . . ?
C12 C3 C4 C5 -3.0(5) . . . . ?
C2 C3 C4 C5 174.0(4) . . . . ?
C36 O1 C4 C3 -64.4(5) . . . . ?
C36 O1 C4 C5 117.6(3) . . . . ?
C3 C4 C5 C6 -177.6(3) . . . . ?
O1 C4 C5 C6 0.5(5) . . . . ?
C3 C4 C5 C10 3.5(5) . . . . ?
O1 C4 C5 C10 -178.4(3) . . . . ?
C4 C5 C6 C7 -179.4(4) . . . . ?
C10 C5 C6 C7 -0.5(6) . . . . ?
C5 C6 C7 C8 0.2(6) . . . . ?
C6 C7 C8 C9 0.4(7) . . . . ?
C7 C8 C9 C10 -0.7(6) . . . . ?
C8 C9 C10 C11 179.7(4) . . . . ?
C8 C9 C10 C5 0.4(6) . . . . ?
C6 C5 C10 C11 -179.2(3) . . . . ?
C4 C5 C10 C11 -0.3(5) . . . . ?
C6 C5 C10 C9 0.2(5) . . . . ?
C4 C5 C10 C9 179.1(3) . . . . ?
C33 O2 C11 C12 66.2(5) . . . . ?
C33 O2 C11 C10 -116.4(4) . . . . ?
C9 C10 C11 O2 -0.5(5) . . . . ?
C5 C10 C11 O2 178.9(3) . . . . ?
C9 C10 C11 C12 177.1(3) . . . . ?
C5 C10 C11 C12 -3.5(5) . . . . ?
O2 C11 C12 C3 -178.5(3) . . . . ?
C10 C11 C12 C3 4.1(5) . . . . ?
O2 C11 C12 C13 3.6(6) . . . . ?
C10 C11 C12 C13 -173.8(4) . . . . ?
C4 C3 C12 C11 -0.8(5) . . . . ?
C2 C3 C12 C11 -178.6(3) . . . . ?
C4 C3 C12 C13 177.6(3) . . . . ?
C2 C3 C12 C13 -0.1(4) . . . . ?
C14 N4 C13 N3 4.7(6) . . . . ?
C14 N4 C13 C12 -176.4(3) . . . . ?
C2 N3 C13 N4 178.2(3) . . . . ?
C2 N3 C13 C12 -0.8(4) . . . . ?
C11 C12 C13 N4 -0.3(6) . . . . ?
C3 C12 C13 N4 -178.5(3) . . . . ?
C11 C12 C13 N3 178.8(4) . . . . ?
C3 C12 C13 N3 0.6(4) . . . . ?
C13 N4 C14 N5 3.0(6) . . . . ?
C13 N4 C14 C15 178.7(3) . . . . ?
C17 N5 C14 N4 175.6(3) . . . . ?
C17 N5 C14 C15 -0.7(4) . . . . ?
N4 C14 C15 C16 -175.4(3) . . . . ?
N5 C14 C15 C16 1.1(4) . . . . ?
N4 C14 C15 S3 5.8(5) . . . . ?
N5 C14 C15 S3 -177.7(3) . . . . ?
C45 S3 C15 C16 60.6(4) . . . . ?
C45 S3 C15 C14 -120.9(3) . . . . ?
C14 C15 C16 C17 -1.0(4) . . . . ?
S3 C15 C16 C17 177.7(3) . . . . ?
C14 C15 C16 S2 175.7(3) . . . . ?
S3 C15 C16 S2 -5.7(6) . . . . ?
C52 S2 C16 C15 44.1(4) . . . . ?
C52 S2 C16 C17 -139.6(3) . . . . ?
C18 N6 C17 N5 0.3(6) . . . . ?
C18 N6 C17 C16 176.4(3) . . . . ?
C14 N5 C17 N6 176.7(3) . . . . ?
C14 N5 C17 C16 0.1(4) . . . . ?
C15 C16 C17 N6 -176.2(3) . . . . ?
S2 C16 C17 N6 6.6(5) . . . . ?
C15 C16 C17 N5 0.6(4) . . . . ?
S2 C16 C17 N5 -176.6(2) . . . . ?
C17 N6 C18 N7 2.1(5) . . . . ?
C17 N6 C18 C19 -177.5(3) . . . . ?
C29 N7 C18 N6 180.0(3) . . . . ?
C29 N7 C18 C19 -0.4(4) . . . . ?
N6 C18 C19 C20 -2.2(6) . . . . ?
N7 C18 C19 C20 178.2(4) . . . . ?
N6 C18 C19 C28 -179.7(3) . . . . ?
N7 C18 C19 C28 0.6(4) . . . . ?
C42 O3 C20 C19 66.5(5) . . . . ?
C42 O3 C20 C21 -114.1(4) . . . . ?
C28 C19 C20 O3 -179.3(3) . . . . ?
C18 C19 C20 O3 3.5(6) . . . . ?
C28 C19 C20 C21 1.3(5) . . . . ?
C18 C19 C20 C21 -175.9(4) . . . . ?
O3 C20 C21 C22 1.1(5) . . . . ?
C19 C20 C21 C22 -179.4(3) . . . . ?
O3 C20 C21 C26 179.4(3) . . . . ?
C19 C20 C21 C26 -1.2(5) . . . . ?
C20 C21 C22 C23 177.6(4) . . . . ?
C26 C21 C22 C23 -0.7(6) . . . . ?
C21 C22 C23 C24 0.8(6) . . . . ?
C22 C23 C24 C25 -0.4(6) . . . . ?
C23 C24 C25 C26 -0.2(6) . . . . ?
C22 C21 C26 C27 177.9(3) . . . . ?
C20 C21 C26 C27 -0.5(5) . . . . ?
C22 C21 C26 C25 0.2(5) . . . . ?
C20 C21 C26 C25 -178.1(3) . . . . ?
C24 C25 C26 C27 -177.4(4) . . . . ?
C24 C25 C26 C21 0.2(5) . . . . ?
C39 O4 C27 C28 -68.3(4) . . . . ?
C39 O4 C27 C26 114.1(4) . . . . ?
C21 C26 C27 O4 179.7(3) . . . . ?
C25 C26 C27 O4 -2.7(5) . . . . ?
C21 C26 C27 C28 2.0(5) . . . . ?
C25 C26 C27 C28 179.6(3) . . . . ?
O4 C27 C28 C19 -179.4(3) . . . . ?
C26 C27 C28 C19 -1.9(5) . . . . ?
O4 C27 C28 C29 -1.1(6) . . . . ?
C26 C27 C28 C29 176.5(4) . . . . ?
C20 C19 C28 C27 0.2(5) . . . . ?
C18 C19 C28 C27 178.1(3) . . . . ?
C20 C19 C28 C29 -178.5(3) . . . . ?
C18 C19 C28 C29 -0.6(4) . . . . ?
C30 N8 C29 N7 -1.5(5) . . . . ?
C30 N8 C29 C28 177.7(3) . . . . ?
C18 N7 C29 N8 179.2(3) . . . . ?
C18 N7 C29 C28 -0.1(4) . . . . ?
C27 C28 C29 N8 2.6(6) . . . . ?
C19 C28 C29 N8 -178.8(3) . . . . ?
C27 C28 C29 N7 -178.1(4) . . . . ?
C19 C28 C29 N7 0.5(4) . . . . ?
C29 N8 C30 N1 0.1(6) . . . . ?
C29 N8 C30 C31 -177.4(3) . . . . ?
C1 N1 C30 N8 -178.0(4) . . . . ?
C1 N1 C30 C31 -0.2(4) . . . . ?
N8 C30 C31 C32 177.8(3) . . . . ?
N1 C30 C31 C32 -0.1(4) . . . . ?
N8 C30 C31 S1 -3.2(5) . . . . ?
N1 C30 C31 S1 178.8(2) . . . . ?
C66 S1 C31 C32 -48.6(4) . . . . ?
C66 S1 C31 C30 132.7(3) . . . . ?
C30 C31 C32 C1 0.4(4) . . . . ?
S1 C31 C32 C1 -178.4(3) . . . . ?
C30 C31 C32 S4 -178.6(3) . . . . ?
S1 C31 C32 S4 2.6(6) . . . . ?
N2 C1 C32 C31 177.2(3) . . . . ?
N1 C1 C32 C31 -0.5(4) . . . . ?
N2 C1 C32 S4 -3.7(5) . . . . ?
N1 C1 C32 S4 178.6(3) . . . . ?
C59 S4 C32 C31 -51.4(4) . . . . ?
C59 S4 C32 C1 129.8(3) . . . . ?
C11 O2 C33 C34 54.4(4) . . . . ?
C11 O2 C33 C35 176.4(3) . . . . ?
C4 O1 C36 C38 -176.3(3) . . . . ?
C4 O1 C36 C37 -55.0(4) . . . . ?
C27 O4 C39 C41 -54.6(4) . . . . ?
C27 O4 C39 C40 -176.3(3) . . . . ?
C20 O3 C42 C43 172.0(4) . . . . ?
C20 O3 C42 C44 49.7(5) . . . . ?
C15 S3 C45 C46 63.3(3) . . . . ?
S3 C45 C46 C47 164.7(3) . . . . ?
C45 C46 C47 C48 175.0(4) . . . . ?
C49 O8 C48 O7 0.1(10) . . . . ?
C49 O8 C48 C47 -179.5(5) . . . . ?
C46 C47 C48 O7 5.4(8) . . . . ?
C46 C47 C48 O8 -175.0(5) . . . . ?
C48 O8 C49 C50 -99.6(9) . . . . ?
O8 C49 C50 C51 -40.1(12) . . . . ?
C16 S2 C52 C53 53.1(3) . . . . ?
S2 C52 C53 C54 58.9(4) . . . . ?
C52 C53 C54 C55 174.4(4) . . . . ?
C56 O6 C55 O5 0.0(9) . . . . ?
C56 O6 C55 C54 177.0(5) . . . . ?
C53 C54 C55 O5 -13.9(8) . . . . ?
C53 C54 C55 O6 169.2(4) . . . . ?
C55 O6 C56 C57 -177.6(7) . . . . ?
O6 C56 C57 C58 -71.2(10) . . . . ?
C32 S4 C59 C60A -44.7(9) . . . . ?
C32 S4 C59 C60B -67.9(5) . . . . ?
O11B O12A C62 O11A -162.5(19) . . . . ?
C63A O12A C62 O11A 9.8(17) . . . . ?
O12B O12A C62 O11A 17.2(9) . . . . ?
O11B O12A C62 O12B -180(2) . . . . ?
C63A O12A C62 O12B -7.5(12) . . . . ?
O11B O12A C62 C61B 20(3) . . . . ?
C63A O12A C62 C61B -168.0(15) . . . . ?
O12B O12A C62 C61B -160.6(18) . . . . ?
C63A O12A C62 O11B 172(3) . . . . ?
O12B O12A C62 O11B 180(2) . . . . ?
O11B O12A C62 C61A 9(3) . . . . ?
C63A O12A C62 C61A -178.9(11) . . . . ?
O12B O12A C62 C61A -171.4(10) . . . . ?
O12B O11A C62 O12A -23.3(12) . . . . ?
C61B O11A C62 O12A -178.8(13) . . . . ?
C61B O11A C62 O12B -155.5(10) . . . . ?
O12B O11A C62 C61B 155.5(10) . . . . ?
O12B O11A C62 O11B -38.3(17) . . . . ?
C61B O11A C62 O11B 166.2(17) . . . . ?
O12B O11A C62 C61A 165.2(10) . . . . ?
C61B O11A C62 C61A 9.7(11) . . . . ?
O11A O12B C62 O12A 161.9(10) . . . . ?
C63B O12B C62 O12A -1.0(12) . . . . ?
C63A O12B C62 O12A 6.1(10) . . . . ?
C63B O12B C62 O11A -162.9(14) . . . . ?
C63A O12B C62 O11A -155.7(11) . . . . ?
O12A O12B C62 O11A -161.9(10) . . . . ?
O11A O12B C62 C61B -31.8(13) . . . . ?
C63B O12B C62 C61B 165.3(12) . . . . ?
C63A O12B C62 C61B 172.5(11) . . . . ?
O12A O12B C62 C61B 166.4(14) . . . . ?
O11A O12B C62 O11B 161.8(9) . . . . ?
C63B O12B C62 O11B -1.1(13) . . . . ?
C63A O12B C62 O11B 6.0(9) . . . . ?
O12A O12B C62 O11B -0.1(10) . . . . ?
O11A O12B C62 C61A -39(3) . . . . ?
C63B O12B C62 C61A 158(2) . . . . ?
C63A O12B C62 C61A 165(2) . . . . ?
O12A O12B C62 C61A 159(3) . . . . ?
O12A O11B C62 O11A 29(3) . . . . ?
O12A O11B C62 O12B 0(2) . . . . ?
O12A O11B C62 C61B -167(2) . . . . ?
O12A O11B C62 C61A -172(2) . . . . ?
C31 S1 C66 C67 -54.7(3) . . . . ?
S1 C66 C67 C68 -61.4(5) . . . . ?
C66 C67 C68 C69 179.7(5) . . . . ?
C70 O10 C69 O9 0.7(13) . . . . ?
C70 O10 C69 C68 -179.1(8) . . . . ?
C67 C68 C69 O9 9.8(10) . . . . ?
C67 C68 C69 O10 -170.4(5) . . . . ?
C69 O10 C70 C71 -164.8(10) . . . . ?
O10 C70 C71 C72 -82.3(12) . . . . ?
S4 C59 C60A C60B -37.3(15) . . . . ?
C60B C59 C60A C61A -25.2(11) . . . . ?
S4 C59 C60A C61A -62.4(14) . . . . ?
C60B C59 C60A C61B -56.7(14) . . . . ?
S4 C59 C60A C61B -94.0(15) . . . . ?
C60B C60A C61A C61B -172(3) . . . . ?
C59 C60A C61A C61B -122(2) . . . . ?
C59 C60A C61A C60B 50(2) . . . . ?
C61B C60A C61A C60B 172(3) . . . . ?
C60B C60A C61A C62 147(3) . . . . ?
C59 C60A C61A C62 -162.6(10) . . . . ?
C61B C60A C61A C62 -40.9(15) . . . . ?
O12A C62 C61A C61B 168.1(19) . . . . ?
O11A C62 C61A C61B -19(2) . . . . ?
O12B C62 C61A C61B 12(4) . . . . ?
O11B C62 C61A C61B 172(2) . . . . ?
O12A C62 C61A C60B -87(5) . . . . ?
O11A C62 C61A C60B 86(5) . . . . ?
O12B C62 C61A C60B 117(4) . . . . ?
C61B C62 C61A C60B 105(5) . . . . ?
O11B C62 C61A C60B -83(5) . . . . ?
O12A C62 C61A C60A -143.8(13) . . . . ?
O11A C62 C61A C60A 28.8(16) . . . . ?
O12B C62 C61A C60A 60(3) . . . . ?
C61B C62 C61A C60A 48.1(18) . . . . ?
O11B C62 C61A C60A -140.2(14) . . . . ?
O11B O12A C63A C63B -177(7) . . . . ?
C62 O12A C63A C63B 25(3) . . . . ?
O12B O12A C63A C63B 19(2) . . . . ?
O11B O12A C63A C65A -31(8) . . . . ?
C62 O12A C63A C65A 170.7(11) . . . . ?
O12B O12A C63A C65A 164.3(14) . . . . ?
O11B O12A C63A C64B 81(8) . . . . ?
C62 O12A C63A C64B -77(2) . . . . ?
O12B O12A C63A C64B -83.1(17) . . . . ?
O11B O12A C63A O12B 164(7) . . . . ?
C62 O12A C63A O12B 6.5(10) . . . . ?
O11A O12B C63A C63B 140(2) . . . . ?
C62 O12B C63A C63B -168.6(17) . . . . ?
O12A O12B C63A C63B -163(2) . . . . ?
O11A O12B C63A O12A -58(2) . . . . ?
C62 O12B C63A O12A -5.7(9) . . . . ?
C63B O12B C63A O12A 163(2) . . . . ?
O11A O12B C63A C65A -124(4) . . . . ?
C62 O12B C63A C65A -72(4) . . . . ?
C63B O12B C63A C65A 96(4) . . . . ?
O12A O12B C63A C65A -67(4) . . . . ?
O11A O12B C63A C64B 74(2) . . . . ?
C62 O12B C63A C64B 125.5(9) . . . . ?
C63B O12B C63A C64B -65.9(15) . . . . ?
O12A O12B C63A C64B 131.2(13) . . . . ?
C63B C63A C65A C64A -144(2) . . . . ?
O12A C63A C65A C64A 67.3(17) . . . . ?
C64B C63A C65A C64A -69.1(15) . . . . ?
O12B C63A C65A C64A 128(4) . . . . ?
O12A C63A C65A C63B -148(3) . . . . ?
C64B C63A C65A C63B 75.1(19) . . . . ?
O12B C63A C65A C63B -87(5) . . . . ?
C61B C61A C60B C60A 10(4) . . . . ?
C62 C61A C60B C60A -76(5) . . . . ?
C60A C61A C60B C61B -10(4) . . . . ?
C62 C61A C60B C61B -86(5) . . . . ?
C61B C61A C60B C59 -36(5) . . . . ?
C60A C61A C60B C59 -45.4(17) . . . . ?
C62 C61A C60B C59 -122(4) . . . . ?
C59 C60A C60B C61A -134.3(18) . . . . ?
C61B C60A C60B C61A -4.6(18) . . . . ?
C59 C60A C60B C61B -129.7(10) . . . . ?
C61A C60A C60B C61B 4.6(18) . . . . ?
C61A C60A C60B C59 134.3(18) . . . . ?
C61B C60A C60B C59 129.7(10) . . . . ?
C60A C59 C60B C61A 65(3) . . . . ?
S4 C59 C60B C61A -143(2) . . . . ?
S4 C59 C60B C60A 152.2(11) . . . . ?
C60A C59 C60B C61B 48.8(12) . . . . ?
S4 C59 C60B C61B -159.0(9) . . . . ?
C60B C61A C61B C62 -145(3) . . . . ?
C60A C61A C61B C62 -137.7(11) . . . . ?
C60A C61A C61B C60B 7(3) . . . . ?
C62 C61A C61B C60B 145(3) . . . . ?
C60B C61A C61B C60A -7(3) . . . . ?
C62 C61A C61B C60A 137.7(11) . . . . ?
C60B C61A C61B O11A -127(3) . . . . ?
C60A C61A C61B O11A -119(3) . . . . ?
C62 C61A C61B O11A 18.6(19) . . . . ?
O12A C62 C61B C61A -19(3) . . . . ?
O11A C62 C61B C61A 162(2) . . . . ?
O12B C62 C61B C61A -174.5(17) . . . . ?
O11B C62 C61B C61A -10(2) . . . . ?
O12A C62 C61B C60B -37(2) . . . . ?
O11A C62 C61B C60B 145.0(13) . . . . ?
O12B C62 C61B C60B 168.1(11) . . . . ?
O11B C62 C61B C60B -27.2(16) . . . . ?
C61A C62 C61B C60B -17.4(16) . . . . ?
O12A C62 C61B C60A -87(3) . . . . ?
O11A C62 C61B C60A 94.9(19) . . . . ?
O12B C62 C61B C60A 118.0(18) . . . . ?
O11B C62 C61B C60A -77(2) . . . . ?
C61A C62 C61B C60A -67(2) . . . . ?
O12A C62 C61B O11A 178.3(18) . . . . ?
O12B C62 C61B O11A 23.2(9) . . . . ?
O11B C62 C61B O11A -172.2(10) . . . . ?
C61A C62 C61B O11A -162(2) . . . . ?
C60A C60B C61B C61A -170(4) . . . . ?
C59 C60B C61B C61A 152(4) . . . . ?
C61A C60B C61B C62 39(3) . . . . ?
C60A C60B C61B C62 -131.2(15) . . . . ?
C59 C60B C61B C62 -169.7(10) . . . . ?
C61A C60B C61B C60A 170(4) . . . . ?
C59 C60B C61B C60A -38.5(10) . . . . ?
C61A C60B C61B O11A 87(4) . . . . ?
C60A C60B C61B O11A -83(2) . . . . ?
C59 C60B C61B O11A -121.1(19) . . . . ?
C60B C60A C61B C61A 5(2) . . . . ?
C59 C60A C61B C61A 73(2) . . . . ?
C60B C60A C61B C62 79(2) . . . . ?
C59 C60A C61B C62 147.6(15) . . . . ?
C61A C60A C61B C62 74(2) . . . . ?
C59 C60A C61B C60B 68.3(15) . . . . ?
C61A C60A C61B C60B -5(2) . . . . ?
C60B C60A C61B O11A 138.9(15) . . . . ?
C59 C60A C61B O11A -152.8(11) . . . . ?
C61A C60A C61B O11A 134(2) . . . . ?
O12B O11A C61B C61A -49(3) . . . . ?
C62 O11A C61B C61A -26(3) . . . . ?
O12B O11A C61B C62 -23.8(9) . . . . ?
O12B O11A C61B C60B -92(2) . . . . ?
C62 O11A C61B C60B -69(2) . . . . ?
O12B O11A C61B C60A -148.7(13) . . . . ?
C62 O11A C61B C60A -124.9(15) . . . . ?
O12A C63A C63B O12B -19(2) . . . . ?
C65A C63A C63B O12B -161.2(15) . . . . ?
C64B C63A C63B O12B 111.4(9) . . . . ?
O12A C63A C63B C64B -131(2) . . . . ?
C65A C63A C63B C64B 87.4(17) . . . . ?
O12B C63A C63B C64B -111.4(9) . . . . ?
O12A C63A C63B C65A 142(3) . . . . ?
C64B C63A C63B C65A -87.4(17) . . . . ?
O12B C63A C63B C65A 161.2(15) . . . . ?
O11A O12B C63B C63A -113(3) . . . . ?
C62 O12B C63B C63A 14(2) . . . . ?
O12A O12B C63B C63A 13.5(17) . . . . ?
O11A O12B C63B C64B -42(3) . . . . ?
C62 O12B C63B C64B 85.4(14) . . . . ?
C63A O12B C63B C64B 71.2(16) . . . . ?
O12A O12B C63B C64B 84.6(11) . . . . ?
O11A O12B C63B C65A -127(3) . . . . ?
C62 O12B C63B C65A -0.4(18) . . . . ?
C63A O12B C63B C65A -14.6(13) . . . . ?
O12A O12B C63B C65A -1.1(12) . . . . ?
C64A C65A C63B C63A 42(3) . . . . ?
C64A C65A C63B O12B 65.4(19) . . . . ?
C63A C65A C63B O12B 23(2) . . . . ?
C64A C65A C63B C64B -38.8(15) . . . . ?
C63A C65A C63B C64B -81(2) . . . . ?
C63B C63A C64B C65B -50(2) . . . . ?
O12A C63A C64B C65B 75(2) . . . . ?
C65A C63A C64B C65B -168.2(14) . . . . ?
O12B C63A C64B C65B 6.8(18) . . . . ?
O12A C63A C64B C63B 124(2) . . . . ?
C65A C63A C64B C63B -118.4(15) . . . . ?
O12B C63A C64B C63B 56.6(12) . . . . ?
C63A C63B C64B C65B 145.7(15) . . . . ?
O12B C63B C64B C65B 64.4(13) . . . . ?
C65A C63B C64B C65B -173.0(9) . . . . ?
O12B C63B C64B C63A -81.3(14) . . . . ?
C65A C63B C64B C63A 41.3(12) . . . . ?
